data_7125772
loop_
_publ_author_name
'Li, Qiuyun'
'Yuan, Xin'
'Li, Bin'
'Wang, Baiquan'

_publ_section_title
;
 The regioselective annulation of alkylidenecyclopropanes by
 Rh(iii)-catalyzed C-H/C-C activation to access spirocyclic benzosultams.
;
_journal_issue 12
_journal_name_full 'Chemical communications (Cambridge, England)'
_journal_page_first 1835
_journal_page_last 1838
_journal_paper_doi 10.1039/c9cc09621c
_journal_volume 56
_journal_year 2020
_chemical_formula_sum 'C27 H29 N O3 S2'
_chemical_formula_weight 479.63
_space_group_crystal_system triclinic
_space_group_IT_number 2
_space_group_name_Hall '-P 1'
_space_group_name_H-M_alt 'P -1'
_atom_sites_solution_hydrogens mixed
_audit_creation_method SHELXL-2018/3
_audit_update_record
;
2019-09-04 deposited with the CCDC.	2020-01-03 downloaded from the CCDC.
;
_cell_angle_alpha 103.951(4)
_cell_angle_beta 91.350(3)
_cell_angle_gamma 100.482(3)
_cell_formula_units_Z 2
_cell_length_a 8.1485(2)
_cell_length_b 9.0966(5)
_cell_length_c 16.9811(6)
_cell_measurement_reflns_used 12753
_cell_measurement_temperature 123(2)
_cell_measurement_theta_max 32.9930
_cell_measurement_theta_min 2.3430
_cell_volume 1198.19(9)
_computing_cell_refinement 'CrystalClear (Rigaku Inc., 2008)'
_computing_data_collection 'CrystalClear (Rigaku Inc., 2008)'
_computing_data_reduction 'CrystalClear (Rigaku Inc., 2008)'
_computing_molecular_graphics 'Bruker SHELXTL'
_computing_publication_material 'Bruker SHELXTL'
_computing_structure_refinement 'SHELXL-2018/3 (Sheldrick, 2018)'
_computing_structure_solution 'ShelXS (Sheldrick, 2008)'
_diffrn_ambient_temperature 123(2)
_diffrn_measured_fraction_theta_full 0.998
_diffrn_measured_fraction_theta_max 0.998
_diffrn_measurement_device_type 'Rigaku Saturn 70 CCD'
_diffrn_measurement_method '\w scans'
_diffrn_radiation_type MoK\a
_diffrn_radiation_wavelength 0.71073
_diffrn_reflns_av_R_equivalents 0.0225
_diffrn_reflns_av_unetI/netI 0.0241
_diffrn_reflns_Laue_measured_fraction_full 0.998
_diffrn_reflns_Laue_measured_fraction_max 0.998
_diffrn_reflns_limit_h_max 10
_diffrn_reflns_limit_h_min -9
_diffrn_reflns_limit_k_max 11
_diffrn_reflns_limit_k_min -11
_diffrn_reflns_limit_l_max 21
_diffrn_reflns_limit_l_min -21
_diffrn_reflns_number 12564
_diffrn_reflns_point_group_measured_fraction_full 0.998
_diffrn_reflns_point_group_measured_fraction_max 0.998
_diffrn_reflns_theta_full 25.242
_diffrn_reflns_theta_max 26.370
_diffrn_reflns_theta_min 2.351
_diffrn_source 'rotating anode'
_exptl_absorpt_coefficient_mu 0.252
_exptl_absorpt_correction_T_max 1.0000
_exptl_absorpt_correction_T_min 0.61786
_exptl_absorpt_correction_type multi-scan
_exptl_crystal_colour colourless
_exptl_crystal_density_diffrn 1.329
_exptl_crystal_description needle
_exptl_crystal_F_000 508
_exptl_crystal_size_max 0.200
_exptl_crystal_size_mid 0.180
_exptl_crystal_size_min 0.160
_refine_diff_density_max 0.718
_refine_diff_density_min -0.426
_refine_diff_density_rms 0.052
_refine_ls_extinction_method none
_refine_ls_goodness_of_fit_ref 0.994
_refine_ls_hydrogen_treatment mixed
_refine_ls_matrix_type full
_refine_ls_number_parameters 306
_refine_ls_number_reflns 4900
_refine_ls_number_restraints 0
_refine_ls_restrained_S_all 0.994
_refine_ls_R_factor_all 0.0413
_refine_ls_R_factor_gt 0.0381
_refine_ls_shift/su_max 0.000
_refine_ls_shift/su_mean 0.000
_refine_ls_structure_factor_coef Fsqd
_refine_ls_weighting_details 'w=1/[\s^2^(Fo^2^)+(0.0498P)^2^+0.9657P] where P=(Fo^2^+2Fc^2^)/3'
_refine_ls_weighting_scheme calc
_refine_ls_wR_factor_gt 0.0985
_refine_ls_wR_factor_ref 0.1007
_reflns_Friedel_coverage 0.000
_reflns_number_gt 4493
_reflns_number_total 4900
_reflns_threshold_expression 'I > 2\s(I)'
_cod_data_source_file c9cc09621c2.cif
_cod_data_source_block r20190903a
_cod_depositor_comments 'Adding full bibliography for 7125771--7125772.cif.'
_cod_original_cell_volume 1198.20(8)
_cod_database_code 7125772
_shelx_shelxl_version_number 2018/3
_shelx_space_group_comment
;
The symmetry employed for this shelxl refinement is uniquely defined
by the following loop, which should always be used as a source of
symmetry information in preference to the above space-group names.
They are only intended as comments.
;
_shelx_estimated_absorpt_t_min 0.951
_shelx_estimated_absorpt_t_max 0.961

loop_
_space_group_symop_operation_xyz
'x, y, z'
'-x, -y, -z'

loop_
_atom_site_label
_atom_site_type_symbol
_atom_site_fract_x
_atom_site_fract_y
_atom_site_fract_z
_atom_site_U_iso_or_equiv
_atom_site_adp_type
_atom_site_occupancy
_atom_site_site_symmetry_order
_atom_site_calc_flag
_atom_site_refinement_flags_posn
_atom_site_refinement_flags_adp
S1 S 0.72482(5) 0.59102(5) 0.39139(2) 0.01846(11) Uani 1 1 d . .
O1 O 0.76287(16) 0.45306(15) 0.40873(7) 0.0260(3) Uani 1 1 d . .
O2 O 0.78230(17) 0.73354(15) 0.45167(7) 0.0277(3) Uani 1 1 d . .
N1 N 0.79014(17) 0.60636(16) 0.30236(8) 0.0166(3) Uani 1 1 d . .
H1A H 0.803(2) 0.701(2) 0.3033(12) 0.020 Uiso 1 1 d . U
C1 C 0.3772(2) 0.57394(19) 0.41020(11) 0.0231(4) Uani 1 1 d . .
H1 H 0.393452 0.603656 0.467858 0.028 Uiso 1 1 calc R U
C2 C 0.2195(2) 0.5442(2) 0.37099(12) 0.0266(4) Uani 1 1 d . .
H2 H 0.125179 0.555730 0.402111 0.032 Uiso 1 1 calc R U
C3 C 0.1973(2) 0.49758(19) 0.28653(12) 0.0250(4) Uani 1 1 d . .
H3 H 0.087895 0.477504 0.260815 0.030 Uiso 1 1 calc R U
C4 C 0.3327(2) 0.47990(18) 0.23911(11) 0.0201(3) Uani 1 1 d . .
H4 H 0.316402 0.446298 0.181523 0.024 Uiso 1 1 calc R U
C5 C 0.49220(19) 0.51224(17) 0.27746(10) 0.0159(3) Uani 1 1 d . .
C6 C 0.5106(2) 0.55839(18) 0.36143(10) 0.0179(3) Uani 1 1 d . .
C7 C 0.65802(19) 0.50918(17) 0.23764(9) 0.0148(3) Uani 1 1 d . .
C8 C 0.66951(19) 0.57374(18) 0.16331(9) 0.0153(3) Uani 1 1 d . .
C9 C 0.6166(2) 0.70502(19) 0.15308(10) 0.0197(3) Uani 1 1 d . .
H9 H 0.565090 0.765744 0.195274 0.024 Uiso 1 1 calc R U
C10 C 0.6406(2) 0.7458(2) 0.07975(10) 0.0223(3) Uani 1 1 d . .
H10 H 0.604562 0.834878 0.071410 0.027 Uiso 1 1 calc R U
C11 C 0.7174(2) 0.6565(2) 0.01849(10) 0.0236(4) Uani 1 1 d . .
H11 H 0.732680 0.685360 -0.031393 0.028 Uiso 1 1 calc R U
C12 C 0.7717(2) 0.5262(2) 0.02902(10) 0.0219(3) Uani 1 1 d . .
H12 H 0.824378 0.466301 -0.013016 0.026 Uiso 1 1 calc R U
C13 C 0.74780(19) 0.48468(18) 0.10254(10) 0.0168(3) Uani 1 1 d . .
C14 C 0.79228(19) 0.35415(18) 0.12952(10) 0.0175(3) Uani 1 1 d . .
C15 C 0.8938(2) 0.2618(2) 0.09441(11) 0.0239(4) Uani 1 1 d . .
H15 H 0.942029 0.280923 0.046584 0.029 Uiso 1 1 calc R U
C16 C 0.9383(3) 0.1307(2) 0.12385(13) 0.0323(4) Uani 1 1 d . .
H16A H 1.055452 0.157557 0.145327 0.048 Uiso 1 1 calc R U
H16B H 0.922359 0.038117 0.078575 0.048 Uiso 1 1 calc R U
H16C H 0.866071 0.110529 0.166928 0.048 Uiso 1 1 calc R U
C17 C 0.70491(19) 0.34462(18) 0.20700(10) 0.0161(3) Uani 1 1 d . .
H17 H 0.788601 0.332841 0.247932 0.019 Uiso 1 1 calc R U
C18 C 0.55857(19) 0.20828(18) 0.19426(10) 0.0175(3) Uani 1 1 d . .
C19 C 0.4700(2) 0.14140(19) 0.11952(10) 0.0211(3) Uani 1 1 d . .
H19 H 0.499446 0.181060 0.073809 0.025 Uiso 1 1 calc R U
C20 C 0.3381(2) 0.0163(2) 0.11129(11) 0.0241(4) Uani 1 1 d . .
H20 H 0.277353 -0.026791 0.059975 0.029 Uiso 1 1 calc R U
C21 C 0.2931(2) -0.04709(19) 0.17632(12) 0.0248(4) Uani 1 1 d . .
C22 C 0.1487(3) -0.1827(2) 0.16486(14) 0.0358(5) Uani 1 1 d . .
H22A H 0.097026 -0.207401 0.109387 0.054 Uiso 1 1 calc R U
H22B H 0.065570 -0.156287 0.203908 0.054 Uiso 1 1 calc R U
H22C H 0.190144 -0.272408 0.173877 0.054 Uiso 1 1 calc R U
C23 C 0.3518(3) -0.0530(2) 0.32255(13) 0.0344(4) Uani 1 1 d . .
H23A H 0.413500 -0.137093 0.318670 0.052 Uiso 1 1 calc R U
H23B H 0.231719 -0.093526 0.322113 0.052 Uiso 1 1 calc R U
H23C H 0.388677 0.026210 0.373255 0.052 Uiso 1 1 calc R U
C24 C 0.3847(2) 0.0170(2) 0.25127(11) 0.0242(4) Uani 1 1 d . .
C25 C 0.5143(2) 0.1440(2) 0.25907(11) 0.0223(3) Uani 1 1 d . .
H25 H 0.574485 0.188213 0.310452 0.027 Uiso 1 1 calc R U
S2 S 0.93097(5) 0.01662(5) 0.38884(3) 0.02203(12) Uani 1 1 d . .
O3 O 0.81947(18) -0.07660(15) 0.31471(8) 0.0313(3) Uani 1 1 d . .
C26 C 0.7981(3) 0.1012(2) 0.46072(12) 0.0324(4) Uani 1 1 d . .
H26A H 0.734580 0.162550 0.436182 0.049 Uiso 1 1 calc R U
H26B H 0.866175 0.168074 0.508797 0.049 Uiso 1 1 calc R U
H26C H 0.720526 0.019581 0.476764 0.049 Uiso 1 1 calc R U
C27 C 1.0295(3) 0.1883(2) 0.36262(12) 0.0308(4) Uani 1 1 d . .
H27A H 1.101622 0.161913 0.318047 0.046 Uiso 1 1 calc R U
H27B H 1.097195 0.258071 0.410019 0.046 Uiso 1 1 calc R U
H27C H 0.943900 0.239204 0.345384 0.046 Uiso 1 1 calc R U

loop_
_atom_site_aniso_label
_atom_site_aniso_U_11
_atom_site_aniso_U_22
_atom_site_aniso_U_33
_atom_site_aniso_U_23
_atom_site_aniso_U_13
_atom_site_aniso_U_12
S1 0.0199(2) 0.0213(2) 0.01492(19) 0.00675(15) 0.00100(15) 0.00307(16)
O1 0.0297(7) 0.0297(7) 0.0248(6) 0.0149(5) 0.0026(5) 0.0103(5)
O2 0.0347(7) 0.0276(7) 0.0166(6) 0.0028(5) -0.0022(5) -0.0006(5)
N1 0.0162(6) 0.0177(7) 0.0158(6) 0.0055(5) 0.0003(5) 0.0008(5)
C1 0.0284(9) 0.0187(8) 0.0237(8) 0.0070(7) 0.0122(7) 0.0051(7)
C2 0.0221(9) 0.0199(8) 0.0394(10) 0.0084(7) 0.0166(8) 0.0049(7)
C3 0.0154(8) 0.0191(8) 0.0412(10) 0.0085(7) 0.0047(7) 0.0030(6)
C4 0.0179(8) 0.0169(8) 0.0256(8) 0.0054(6) 0.0013(6) 0.0036(6)
C5 0.0162(8) 0.0134(7) 0.0201(8) 0.0065(6) 0.0047(6) 0.0042(6)
C6 0.0191(8) 0.0149(7) 0.0211(8) 0.0067(6) 0.0042(6) 0.0037(6)
C7 0.0131(7) 0.0160(7) 0.0163(7) 0.0054(6) 0.0006(6) 0.0033(6)
C8 0.0140(7) 0.0178(7) 0.0147(7) 0.0054(6) 0.0014(6) 0.0026(6)
C9 0.0207(8) 0.0202(8) 0.0202(8) 0.0060(6) 0.0040(6) 0.0078(6)
C10 0.0242(8) 0.0219(8) 0.0252(9) 0.0110(7) 0.0013(7) 0.0086(7)
C11 0.0256(9) 0.0293(9) 0.0201(8) 0.0123(7) 0.0045(7) 0.0070(7)
C12 0.0232(8) 0.0253(9) 0.0191(8) 0.0066(7) 0.0071(6) 0.0076(7)
C13 0.0142(7) 0.0177(8) 0.0188(8) 0.0049(6) 0.0022(6) 0.0031(6)
C14 0.0149(7) 0.0175(7) 0.0203(8) 0.0057(6) 0.0022(6) 0.0025(6)
C15 0.0208(8) 0.0246(9) 0.0287(9) 0.0084(7) 0.0082(7) 0.0079(7)
C16 0.0305(10) 0.0287(10) 0.0440(11) 0.0121(8) 0.0106(9) 0.0167(8)
C17 0.0152(7) 0.0163(7) 0.0195(8) 0.0071(6) 0.0022(6) 0.0062(6)
C18 0.0142(7) 0.0152(7) 0.0259(8) 0.0072(6) 0.0046(6) 0.0070(6)
C19 0.0196(8) 0.0211(8) 0.0246(8) 0.0061(7) 0.0034(6) 0.0080(7)
C20 0.0196(8) 0.0215(8) 0.0292(9) 0.0009(7) 0.0002(7) 0.0061(7)
C21 0.0183(8) 0.0166(8) 0.0401(10) 0.0053(7) 0.0051(7) 0.0068(7)
C22 0.0290(10) 0.0246(9) 0.0503(13) 0.0079(9) 0.0025(9) -0.0017(8)
C23 0.0362(11) 0.0343(10) 0.0367(11) 0.0185(9) 0.0073(9) 0.0035(9)
C24 0.0222(8) 0.0218(8) 0.0351(10) 0.0148(7) 0.0094(7) 0.0094(7)
C25 0.0219(8) 0.0224(8) 0.0255(9) 0.0104(7) 0.0021(7) 0.0060(7)
S2 0.0266(2) 0.0171(2) 0.0232(2) 0.00622(16) -0.00161(17) 0.00502(16)
O3 0.0439(8) 0.0217(6) 0.0235(7) 0.0029(5) -0.0057(6) -0.0011(6)
C26 0.0415(11) 0.0313(10) 0.0273(9) 0.0063(8) 0.0036(8) 0.0161(9)
C27 0.0374(11) 0.0215(9) 0.0334(10) 0.0122(8) -0.0052(8) -0.0006(8)

loop_
_atom_type_symbol
_atom_type_description
_atom_type_scat_dispersion_real
_atom_type_scat_dispersion_imag
_atom_type_scat_source
C C 0.0033 0.0016 'International Tables Vol C Tables 4.2.6.8 and 6.1.1.4'
H H 0.0000 0.0000 'International Tables Vol C Tables 4.2.6.8 and 6.1.1.4'
N N 0.0061 0.0033 'International Tables Vol C Tables 4.2.6.8 and 6.1.1.4'
O O 0.0106 0.0060 'International Tables Vol C Tables 4.2.6.8 and 6.1.1.4'
S S 0.1246 0.1234 'International Tables Vol C Tables 4.2.6.8 and 6.1.1.4'

loop_
_geom_angle_atom_site_label_1
_geom_angle_atom_site_label_2
_geom_angle_atom_site_label_3
_geom_angle
O2 S1 O1 117.01(8)
O2 S1 N1 110.13(7)
O1 S1 N1 109.80(7)
O2 S1 C6 113.47(8)
O1 S1 C6 108.84(8)
N1 S1 C6 95.47(7)
C7 N1 S1 108.04(10)
C7 N1 H1A 111.5(13)
S1 N1 H1A 105.9(13)
C2 C1 C6 116.97(16)
C2 C1 H1 121.5
C6 C1 H1 121.5
C1 C2 C3 120.82(16)
C1 C2 H2 119.6
C3 C2 H2 119.6
C2 C3 C4 121.06(17)
C2 C3 H3 119.5
C4 C3 H3 119.5
C5 C4 C3 118.83(16)
C5 C4 H4 120.6
C3 C4 H4 120.6
C6 C5 C4 118.88(15)
C6 C5 C7 113.47(14)
C4 C5 C7 127.61(14)
C5 C6 C1 123.41(16)
C5 C6 S1 108.14(12)
C1 C6 S1 128.45(14)
N1 C7 C8 109.29(12)
N1 C7 C5 105.32(12)
C8 C7 C5 114.24(12)
N1 C7 C17 108.10(12)
C8 C7 C17 103.81(12)
C5 C7 C17 115.91(12)
C9 C8 C13 121.46(14)
C9 C8 C7 127.61(14)
C13 C8 C7 110.91(13)
C8 C9 C10 118.61(15)
C8 C9 H9 120.7
C10 C9 H9 120.7
C9 C10 C11 120.20(15)
C9 C10 H10 119.9
C11 C10 H10 119.9
C12 C11 C10 121.20(15)
C12 C11 H11 119.4
C10 C11 H11 119.4
C11 C12 C13 118.82(15)
C11 C12 H12 120.6
C13 C12 H12 120.6
C8 C13 C12 119.70(15)
C8 C13 C14 110.19(14)
C12 C13 C14 130.11(15)
C15 C14 C13 126.84(15)
C15 C14 C17 125.41(15)
C13 C14 C17 107.73(13)
C14 C15 C16 125.64(16)
C14 C15 H15 117.2
C16 C15 H15 117.2
C15 C16 H16A 109.5
C15 C16 H16B 109.5
H16A C16 H16B 109.5
C15 C16 H16C 109.5
H16A C16 H16C 109.5
H16B C16 H16C 109.5
C14 C17 C18 113.17(13)
C14 C17 C7 103.72(12)
C18 C17 C7 115.24(12)
C14 C17 H17 108.1
C18 C17 H17 108.1
C7 C17 H17 108.1
C19 C18 C25 118.01(15)
C19 C18 C17 122.71(15)
C25 C18 C17 119.24(15)
C18 C19 C20 120.24(16)
C18 C19 H19 119.9
C20 C19 H19 119.9
C21 C20 C19 121.68(17)
C21 C20 H20 119.2
C19 C20 H20 119.2
C20 C21 C24 118.39(16)
C20 C21 C22 120.01(17)
C24 C21 C22 121.59(17)
C21 C22 H22A 109.5
C21 C22 H22B 109.5
H22A C22 H22B 109.5
C21 C22 H22C 109.5
H22A C22 H22C 109.5
H22B C22 H22C 109.5
C24 C23 H23A 109.5
C24 C23 H23B 109.5
H23A C23 H23B 109.5
C24 C23 H23C 109.5
H23A C23 H23C 109.5
H23B C23 H23C 109.5
C25 C24 C21 119.33(16)
C25 C24 C23 119.27(17)
C21 C24 C23 121.33(16)
C18 C25 C24 122.31(17)
C18 C25 H25 118.8
C24 C25 H25 118.8
O3 S2 C26 106.62(9)
O3 S2 C27 105.39(8)
C26 S2 C27 97.74(10)
S2 C26 H26A 109.5
S2 C26 H26B 109.5
H26A C26 H26B 109.5
S2 C26 H26C 109.5
H26A C26 H26C 109.5
H26B C26 H26C 109.5
S2 C27 H27A 109.5
S2 C27 H27B 109.5
H27A C27 H27B 109.5
S2 C27 H27C 109.5
H27A C27 H27C 109.5
H27B C27 H27C 109.5

loop_
_geom_bond_atom_site_label_1
_geom_bond_atom_site_label_2
_geom_bond_distance
S1 O2 1.4369(13)
S1 O1 1.4398(12)
S1 N1 1.6434(13)
S1 C6 1.7579(17)
N1 C7 1.509(2)
N1 H1A 0.85(2)
C1 C2 1.383(3)
C1 C6 1.389(2)
C1 H1 0.9500
C2 C3 1.391(3)
C2 H2 0.9500
C3 C4 1.392(2)
C3 H3 0.9500
C4 C5 1.388(2)
C4 H4 0.9500
C5 C6 1.382(2)
C5 C7 1.527(2)
C7 C8 1.513(2)
C7 C17 1.581(2)
C8 C9 1.388(2)
C8 C13 1.394(2)
C9 C10 1.391(2)
C9 H9 0.9500
C10 C11 1.393(2)
C10 H10 0.9500
C11 C12 1.386(2)
C11 H11 0.9500
C12 C13 1.397(2)
C12 H12 0.9500
C13 C14 1.470(2)
C14 C15 1.334(2)
C14 C17 1.524(2)
C15 C16 1.497(2)
C15 H15 0.9500
C16 H16A 0.9800
C16 H16B 0.9800
C16 H16C 0.9800
C17 C18 1.526(2)
C17 H17 1.0000
C18 C19 1.388(2)
C18 C25 1.391(2)
C19 C20 1.393(2)
C19 H19 0.9500
C20 C21 1.391(3)
C20 H20 0.9500
C21 C24 1.399(3)
C21 C22 1.513(3)
C22 H22A 0.9800
C22 H22B 0.9800
C22 H22C 0.9800
C23 C24 1.506(2)
C23 H23A 0.9800
C23 H23B 0.9800
C23 H23C 0.9800
C24 C25 1.393(2)
C25 H25 0.9500
S2 O3 1.5100(13)
S2 C26 1.7792(19)
S2 C27 1.7824(18)
C26 H26A 0.9800
C26 H26B 0.9800
C26 H26C 0.9800
C27 H27A 0.9800
C27 H27B 0.9800
C27 H27C 0.9800

loop_
_geom_torsion_atom_site_label_1
_geom_torsion_atom_site_label_2
_geom_torsion_atom_site_label_3
_geom_torsion_atom_site_label_4
_geom_torsion
O2 S1 N1 C7 -146.54(10)
O1 S1 N1 C7 83.21(11)
C6 S1 N1 C7 -29.07(11)
C6 C1 C2 C3 1.4(2)
C1 C2 C3 C4 -0.2(3)
C2 C3 C4 C5 -1.1(2)
C3 C4 C5 C6 1.1(2)
C3 C4 C5 C7 -176.45(15)
C4 C5 C6 C1 0.2(2)
C7 C5 C6 C1 178.08(14)
C4 C5 C6 S1 -179.79(12)
C7 C5 C6 S1 -1.93(16)
C2 C1 C6 C5 -1.4(2)
C2 C1 C6 S1 178.57(13)
O2 S1 C6 C5 133.33(11)
O1 S1 C6 C5 -94.50(12)
N1 S1 C6 C5 18.59(12)
O2 S1 C6 C1 -46.67(17)
O1 S1 C6 C1 85.50(16)
N1 S1 C6 C1 -161.41(15)
S1 N1 C7 C8 153.77(10)
S1 N1 C7 C5 30.62(13)
S1 N1 C7 C17 -93.87(12)
C6 C5 C7 N1 -17.75(17)
C4 C5 C7 N1 159.89(15)
C6 C5 C7 C8 -137.68(14)
C4 C5 C7 C8 40.0(2)
C6 C5 C7 C17 101.67(16)
C4 C5 C7 C17 -80.69(19)
N1 C7 C8 C9 -75.41(19)
C5 C7 C8 C9 42.3(2)
C17 C7 C8 C9 169.44(15)
N1 C7 C8 C13 102.93(15)
C5 C7 C8 C13 -139.40(14)
C17 C7 C8 C13 -12.22(17)
C13 C8 C9 C10 1.1(2)
C7 C8 C9 C10 179.24(15)
C8 C9 C10 C11 -0.4(3)
C9 C10 C11 C12 -0.2(3)
C10 C11 C12 C13 0.3(3)
C9 C8 C13 C12 -1.0(2)
C7 C8 C13 C12 -179.47(14)
C9 C8 C13 C14 179.35(15)
C7 C8 C13 C14 0.90(18)
C11 C12 C13 C8 0.3(2)
C11 C12 C13 C14 179.88(16)
C8 C13 C14 C15 -167.03(17)
C12 C13 C14 C15 13.4(3)
C8 C13 C14 C17 11.48(18)
C12 C13 C14 C17 -168.10(16)
C13 C14 C15 C16 179.29(17)
C17 C14 C15 C16 1.0(3)
C15 C14 C17 C18 -74.1(2)
C13 C14 C17 C18 107.37(14)
C15 C14 C17 C7 160.32(16)
C13 C14 C17 C7 -18.22(16)
N1 C7 C17 C14 -97.91(13)
C8 C7 C17 C14 18.07(15)
C5 C7 C17 C14 144.19(13)
N1 C7 C17 C18 137.83(13)
C8 C7 C17 C18 -106.19(14)
C5 C7 C17 C18 19.93(19)
C14 C17 C18 C19 -25.6(2)
C7 C17 C18 C19 93.56(18)
C14 C17 C18 C25 152.22(14)
C7 C17 C18 C25 -88.63(17)
C25 C18 C19 C20 1.7(2)
C17 C18 C19 C20 179.55(14)
C18 C19 C20 C21 -1.3(2)
C19 C20 C21 C24 -0.5(2)
C19 C20 C21 C22 179.87(16)
C20 C21 C24 C25 1.7(2)
C22 C21 C24 C25 -178.65(16)
C20 C21 C24 C23 -175.29(16)
C22 C21 C24 C23 4.3(3)
C19 C18 C25 C24 -0.5(2)
C17 C18 C25 C24 -178.39(15)
C21 C24 C25 C18 -1.3(3)
C23 C24 C25 C18 175.81(16)
